data_7007915
loop_
_publ_author_name
'Milios, Constantinos J.'
'Kyritsis, Panayotis'
'Raptopoulou, Catherine P.'
'Terzis, Aris'
'Vicente, Ramon'
'Escuer, Albert'
'Perlepes, Spyros P.'

_publ_section_title
;
 Di-2-pyridyl ketone oxime [(py)2CNOH] in manganese carboxylate
 chemistry: mononuclear, dinuclear and tetranuclear complexes, and
 partial transformation of (py)2CNOH to the gem-diolate(2-) derivative
 of di-2-pyridyl ketone leading to the formation of NO3-.
;
_journal_issue 3
_journal_name_full 'Dalton transactions (Cambridge, England : 2003)'
_journal_page_first 501
_journal_page_last 511
_journal_paper_doi 10.1039/b412355g
_journal_year 2005
_chemical_formula_sum 'C36 H28.5 Mn N6 O6.25'
_chemical_formula_weight 700.09
_chemical_name_systematic
;
?
;
_space_group_IT_number 2
_symmetry_cell_setting triclinic
_symmetry_space_group_name_Hall '-P 1'
_symmetry_space_group_name_H-M 'P -1'
_atom_sites_solution_hydrogens geom
_atom_sites_solution_primary direct
_atom_sites_solution_secondary difmap
_audit_creation_method SHELXL-97
_cell_angle_alpha 70.03(1)
_cell_angle_beta 76.99(1)
_cell_angle_gamma 64.79(1)
_cell_formula_units_Z 2
_cell_length_a 10.870(4)
_cell_length_b 11.566(4)
_cell_length_c 15.768(6)
_cell_measurement_reflns_used 25
_cell_measurement_temperature 298
_cell_measurement_theta_max 11.6
_cell_measurement_theta_min 5.3
_cell_volume 1678.3(11)
_computing_structure_refinement 'SHELXL-97 (Sheldrick, 1997)'
_computing_structure_solution 'SHELXS-86 (Sheldrick, 1986)'
_diffrn_ambient_temperature 298
_diffrn_measured_fraction_theta_full 0.995
_diffrn_measured_fraction_theta_max 0.996
_diffrn_measurement_device_type 'Crystal Logic Dual Goniometer'
_diffrn_measurement_method \q/2\q
_diffrn_radiation_monochromator graphite
_diffrn_radiation_source 'fine-focus sealed tube'
_diffrn_radiation_type MoK\a
_diffrn_radiation_wavelength 0.71073
_diffrn_reflns_av_R_equivalents 0.0134
_diffrn_reflns_av_sigmaI/netI 0.0523
_diffrn_reflns_limit_h_max 0
_diffrn_reflns_limit_h_min -12
_diffrn_reflns_limit_k_max 11
_diffrn_reflns_limit_k_min -12
_diffrn_reflns_limit_l_max 17
_diffrn_reflns_limit_l_min -17
_diffrn_reflns_number 5108
_diffrn_reflns_theta_full 23.28
_diffrn_reflns_theta_max 23.28
_diffrn_reflns_theta_min 2.03
_diffrn_standards_decay_% -0.2
_diffrn_standards_interval_count 97
_diffrn_standards_number 3
_exptl_absorpt_coefficient_mu 0.450
_exptl_absorpt_correction_T_max 1.00
_exptl_absorpt_correction_T_min 0.93
_exptl_absorpt_correction_type 'psi-scan empirical'
_exptl_crystal_colour yellow
_exptl_crystal_density_diffrn 1.385
_exptl_crystal_density_meas 1.37
_exptl_crystal_density_method 'floating method'
_exptl_crystal_description parallelipiped
_exptl_crystal_F_000 723
_exptl_crystal_size_max 0.50
_exptl_crystal_size_mid 0.20
_exptl_crystal_size_min 0.10
_refine_diff_density_max 0.303
_refine_diff_density_min -0.230
_refine_diff_density_rms 0.041
_refine_ls_extinction_method none
_refine_ls_goodness_of_fit_ref 1.029
_refine_ls_hydrogen_treatment mixed
_refine_ls_matrix_type full
_refine_ls_number_parameters 558
_refine_ls_number_reflns 4808
_refine_ls_number_restraints 0
_refine_ls_restrained_S_all 1.029
_refine_ls_R_factor_all 0.0528
_refine_ls_R_factor_gt 0.0384
_refine_ls_shift/su_max 0.006
_refine_ls_shift/su_mean 0.000
_refine_ls_structure_factor_coef Fsqd
_refine_ls_weighting_details 'calc w=1/[\s^2^(Fo^2^)+(0.0333P)^2^+0.7726P] where P=(Fo^2^+2Fc^2^)/3'
_refine_ls_weighting_scheme calc
_refine_ls_wR_factor_gt 0.0963
_refine_ls_wR_factor_ref 0.1057
_reflns_number_gt 3828
_reflns_number_total 4808
_reflns_threshold_expression >2sigma(I)
_cod_data_source_file b412355g.txt
_cod_data_source_block pekm587
_cod_original_cell_volume 1678(1)
_cod_original_sg_symbol_H-M P-1
_cod_original_formula_sum 'C36 H28.50 Mn N6 O6.25'
_cod_database_code 7007915

loop_
_symmetry_equiv_pos_as_xyz
'x, y, z'
'-x, -y, -z'

loop_
_atom_site_label
_atom_site_type_symbol
_atom_site_fract_x
_atom_site_fract_y
_atom_site_fract_z
_atom_site_U_iso_or_equiv
_atom_site_adp_type
_atom_site_occupancy
_atom_site_symmetry_multiplicity
_atom_site_calc_flag
_atom_site_refinement_flags
_atom_site_disorder_assembly
_atom_site_disorder_group
Mn Mn 0.27711(4) 0.55720(4) 0.74825(3) 0.04482(15) Uani 1 1 d . . .
N1 N 0.2093(2) 0.4545(2) 0.67704(16) 0.0518(6) Uani 1 1 d . . .
N2 N 0.0562(2) 0.5744(2) 0.80198(15) 0.0446(5) Uani 1 1 d . . .
N11 N 0.3426(2) 0.3783(2) 0.87540(15) 0.0462(5) Uani 1 1 d . . .
N12 N 0.5007(2) 0.4225(2) 0.72356(16) 0.0515(6) Uani 1 1 d . . .
O21 O 0.2782(2) 0.6941(2) 0.80731(17) 0.0703(6) Uani 1 1 d . . .
O31 O 0.2666(2) 0.7025(2) 0.62332(16) 0.0751(7) Uani 1 1 d . . .
C1 C 0.2832(4) 0.4039(4) 0.6087(2) 0.0670(9) Uani 1 1 d . . .
C2 C 0.2342(4) 0.3570(4) 0.5600(3) 0.0842(12) Uani 1 1 d . . .
C3 C 0.1033(5) 0.3627(5) 0.5819(3) 0.0935(14) Uani 1 1 d . . .
C4 C 0.0236(4) 0.4162(4) 0.6516(2) 0.0720(10) Uani 1 1 d . . .
C5 C 0.0797(3) 0.4602(3) 0.69768(19) 0.0485(7) Uani 1 1 d . . .
C6 C -0.0001(3) 0.5194(3) 0.77248(18) 0.0437(6) Uani 1 1 d . . .
O1 O -0.0206(2) 0.6264(2) 0.87218(14) 0.0564(5) Uani 1 1 d . . .
C7 C -0.1374(3) 0.5152(3) 0.80903(18) 0.0452(6) Uani 1 1 d . . .
C8 C -0.1576(3) 0.4276(3) 0.8894(2) 0.0583(8) Uani 1 1 d . . .
C9 C -0.2878(4) 0.4297(4) 0.9197(2) 0.0670(9) Uani 1 1 d . . .
C10 C -0.3921(4) 0.5186(4) 0.8692(2) 0.0657(9) Uani 1 1 d . . .
C11 C -0.3627(4) 0.6000(4) 0.7892(3) 0.0813(12) Uani 1 1 d . . .
N3 N -0.2379(3) 0.6005(3) 0.7576(2) 0.0759(9) Uani 1 1 d . . .
C21 C 0.2697(3) 0.3634(3) 0.9564(2) 0.0546(8) Uani 1 1 d . . .
C22 C 0.3180(4) 0.2596(3) 1.0308(2) 0.0647(9) Uani 1 1 d . . .
C23 C 0.4470(4) 0.1666(4) 1.0236(2) 0.0684(9) Uani 1 1 d . . .
C24 C 0.5246(3) 0.1788(3) 0.9414(2) 0.0583(8) Uani 1 1 d . . .
C25 C 0.4699(3) 0.2855(3) 0.86876(19) 0.0457(6) Uani 1 1 d . . .
C26 C 0.5496(3) 0.3067(3) 0.77931(19) 0.0471(7) Uani 1 1 d . . .
O11 O 0.5773(2) 0.4407(3) 0.64128(15) 0.0712(7) Uani 1 1 d . . .
C27 C 0.6784(3) 0.1963(3) 0.7606(2) 0.0547(7) Uani 1 1 d . . .
C28 C 0.8014(4) 0.2058(5) 0.7471(4) 0.0955(15) Uani 1 1 d . . .
C29 C 0.9174(5) 0.0977(7) 0.7327(4) 0.121(2) Uani 1 1 d . . .
C30 C 0.9041(5) -0.0116(6) 0.7325(3) 0.1071(19) Uani 1 1 d . . .
C31 C 0.7769(6) -0.0174(4) 0.7485(3) 0.0976(15) Uani 1 1 d . . .
N13 N 0.6618(3) 0.0858(3) 0.7637(2) 0.0801(9) Uani 1 1 d . . .
O22 O 0.0964(2) 0.7509(2) 0.90489(15) 0.0663(6) Uani 1 1 d . . .
C41 C 0.1975(3) 0.7677(3) 0.8555(2) 0.0529(7) Uani 1 1 d . . .
C42 C 0.2256(3) 0.8864(3) 0.8520(2) 0.0538(7) Uani 1 1 d . . .
C43 C 0.3074(4) 0.9340(4) 0.7820(3) 0.0707(9) Uani 1 1 d . . .
C44 C 0.3261(5) 1.0474(4) 0.7775(4) 0.0925(13) Uani 1 1 d . . .
C45 C 0.2626(5) 1.1116(4) 0.8432(4) 0.0998(16) Uani 1 1 d . . .
C46 C 0.1839(5) 1.0634(4) 0.9144(4) 0.0909(13) Uani 1 1 d . . .
C47 C 0.1635(4) 0.9512(4) 0.9193(3) 0.0724(10) Uani 1 1 d . . .
O32 O 0.4775(3) 0.6872(3) 0.5696(2) 0.0966(9) Uani 1 1 d . . .
C51 C 0.3521(4) 0.7508(3) 0.5755(2) 0.0632(8) Uani 1 1 d . . .
C52 C 0.2984(3) 0.8945(3) 0.5236(2) 0.0569(8) Uani 1 1 d . . .
C53 C 0.3851(5) 0.9527(4) 0.4655(3) 0.0838(12) Uani 1 1 d . . .
C54 C 0.3347(6) 1.0863(5) 0.4183(3) 0.0944(14) Uani 1 1 d . . .
C55 C 0.2005(6) 1.1623(4) 0.4283(3) 0.0829(12) Uani 1 1 d . . .
C56 C 0.1139(5) 1.1068(4) 0.4848(3) 0.0904(13) Uani 1 1 d . . .
C57 C 0.1628(4) 0.9738(4) 0.5326(3) 0.0783(11) Uani 1 1 d . . .
HO1 H 0.028(4) 0.666(4) 0.885(3) 0.111(15) Uiso 1 1 d . . .
H1 H 0.377(4) 0.400(3) 0.597(2) 0.073(10) Uiso 1 1 d . . .
H2 H 0.295(4) 0.319(4) 0.515(3) 0.091(12) Uiso 1 1 d . . .
H3 H 0.064(4) 0.331(4) 0.550(3) 0.107(14) Uiso 1 1 d . . .
H4 H -0.073(4) 0.429(3) 0.666(2) 0.077(10) Uiso 1 1 d . . .
H8 H -0.082(3) 0.371(3) 0.924(2) 0.069(10) Uiso 1 1 d . . .
H9 H -0.313(4) 0.378(4) 0.973(3) 0.095(12) Uiso 1 1 d . . .
H10 H -0.483(4) 0.521(3) 0.889(2) 0.077(10) Uiso 1 1 d . . .
H11 H -0.433(4) 0.661(4) 0.752(3) 0.092(12) Uiso 1 1 d . . .
HO11 H 0.529(5) 0.538(5) 0.611(3) 0.128(17) Uiso 1 1 d . . .
H21 H 0.178(3) 0.432(3) 0.957(2) 0.067(9) Uiso 1 1 d . . .
H22 H 0.266(3) 0.255(3) 1.084(2) 0.058(9) Uiso 1 1 d . . .
H23 H 0.480(3) 0.094(3) 1.071(2) 0.068(10) Uiso 1 1 d . . .
H24 H 0.616(3) 0.114(3) 0.936(2) 0.064(9) Uiso 1 1 d . . .
H28 H 0.803(5) 0.275(4) 0.750(3) 0.109(17) Uiso 1 1 d . . .
H29 H 0.988(6) 0.101(6) 0.722(4) 0.15(2) Uiso 1 1 d . . .
H30 H 0.986(5) -0.090(5) 0.720(3) 0.125(16) Uiso 1 1 d . . .
H31 H 0.766(5) -0.104(5) 0.748(3) 0.147(19) Uiso 1 1 d . . .
H43 H 0.354(3) 0.886(3) 0.738(2) 0.073(11) Uiso 1 1 d . . .
H44 H 0.382(4) 1.083(4) 0.724(3) 0.113(15) Uiso 1 1 d . . .
H45 H 0.273(4) 1.186(5) 0.844(3) 0.114(15) Uiso 1 1 d . . .
H46 H 0.136(5) 1.110(5) 0.957(3) 0.115(16) Uiso 1 1 d . . .
H47 H 0.103(4) 0.918(3) 0.968(2) 0.083(12) Uiso 1 1 d . . .
H53 H 0.477(5) 0.903(5) 0.465(3) 0.122(17) Uiso 1 1 d . . .
H54 H 0.401(4) 1.121(4) 0.384(3) 0.112(15) Uiso 1 1 d . . .
H55 H 0.165(4) 1.260(4) 0.397(3) 0.108(14) Uiso 1 1 d . . .
H56 H 0.022(4) 1.164(4) 0.492(3) 0.108(15) Uiso 1 1 d . . .
H57 H 0.109(4) 0.932(3) 0.568(2) 0.074(11) Uiso 1 1 d . . .
W1 O 0.1672(16) 0.6663(15) 0.4710(10) 0.135(5) Uiso 0.25 1 d P . .

loop_
_atom_site_aniso_label
_atom_site_aniso_U_11
_atom_site_aniso_U_22
_atom_site_aniso_U_33
_atom_site_aniso_U_23
_atom_site_aniso_U_13
_atom_site_aniso_U_12
Mn 0.0392(2) 0.0436(3) 0.0499(3) -0.01379(19) 0.00271(18) -0.01701(19)
N1 0.0507(14) 0.0563(15) 0.0505(14) -0.0205(12) 0.0053(11) -0.0230(12)
N2 0.0386(12) 0.0467(13) 0.0492(13) -0.0175(11) 0.0028(10) -0.0171(10)
N11 0.0443(13) 0.0451(13) 0.0486(14) -0.0175(11) 0.0024(11) -0.0164(11)
N12 0.0436(13) 0.0521(15) 0.0529(14) -0.0148(12) 0.0078(11) -0.0187(11)
O21 0.0617(14) 0.0628(14) 0.0999(18) -0.0430(14) -0.0010(13) -0.0237(11)
O31 0.0794(16) 0.0719(15) 0.0697(15) 0.0038(12) -0.0054(13) -0.0437(13)
C1 0.064(2) 0.080(2) 0.065(2) -0.0360(19) 0.0136(17) -0.0322(19)
C2 0.084(3) 0.113(3) 0.078(3) -0.062(3) 0.023(2) -0.044(2)
C3 0.097(3) 0.132(4) 0.096(3) -0.074(3) 0.014(2) -0.063(3)
C4 0.067(2) 0.097(3) 0.077(2) -0.046(2) 0.0083(19) -0.044(2)
C5 0.0534(17) 0.0482(16) 0.0488(16) -0.0144(13) -0.0010(14) -0.0251(14)
C6 0.0437(15) 0.0445(15) 0.0421(15) -0.0085(12) -0.0016(12) -0.0199(13)
O1 0.0463(11) 0.0694(14) 0.0655(14) -0.0390(11) 0.0127(10) -0.0262(11)
C7 0.0440(16) 0.0482(16) 0.0476(16) -0.0141(13) -0.0052(13) -0.0203(13)
C8 0.0523(19) 0.067(2) 0.0521(18) -0.0052(16) -0.0069(15) -0.0274(16)
C9 0.064(2) 0.084(2) 0.055(2) -0.0073(18) 0.0029(17) -0.044(2)
C10 0.0495(19) 0.080(2) 0.078(2) -0.027(2) 0.0040(18) -0.0364(19)
C11 0.049(2) 0.080(3) 0.101(3) 0.000(2) -0.023(2) -0.0227(19)
N3 0.0534(17) 0.0759(19) 0.080(2) 0.0145(16) -0.0183(15) -0.0296(15)
C21 0.0507(18) 0.0517(18) 0.0518(18) -0.0188(15) 0.0039(15) -0.0117(15)
C22 0.067(2) 0.061(2) 0.0482(19) -0.0141(16) 0.0059(17) -0.0139(17)
C23 0.072(2) 0.057(2) 0.051(2) -0.0088(17) -0.0037(17) -0.0072(18)
C24 0.0510(18) 0.0511(18) 0.058(2) -0.0136(15) -0.0040(15) -0.0076(15)
C25 0.0415(15) 0.0434(15) 0.0519(16) -0.0177(13) -0.0019(13) -0.0138(13)
C26 0.0402(15) 0.0488(17) 0.0538(17) -0.0174(14) 0.0003(13) -0.0183(13)
O11 0.0592(14) 0.0684(15) 0.0581(14) -0.0082(11) 0.0181(11) -0.0175(12)
C27 0.0452(17) 0.0526(18) 0.0528(18) -0.0132(14) 0.0012(13) -0.0102(14)
C28 0.047(2) 0.070(3) 0.143(4) -0.015(3) 0.005(2) -0.016(2)
C29 0.048(3) 0.106(4) 0.144(5) 0.005(3) 0.006(3) -0.005(3)
C30 0.085(4) 0.092(4) 0.068(3) -0.011(2) 0.018(2) 0.016(3)
C31 0.118(4) 0.066(3) 0.079(3) -0.034(2) -0.002(3) -0.001(3)
N13 0.081(2) 0.0663(19) 0.088(2) -0.0342(16) -0.0029(17) -0.0165(17)
O22 0.0778(15) 0.0727(15) 0.0654(14) -0.0243(12) 0.0018(12) -0.0447(13)
C41 0.0548(18) 0.0477(17) 0.0593(18) -0.0129(15) -0.0166(15) -0.0183(15)
C42 0.0505(17) 0.0436(16) 0.071(2) -0.0155(15) -0.0157(15) -0.0173(14)
C43 0.069(2) 0.066(2) 0.082(3) -0.017(2) -0.010(2) -0.0314(19)
C44 0.098(3) 0.070(3) 0.116(4) -0.005(3) -0.017(3) -0.051(2)
C45 0.101(3) 0.054(2) 0.163(5) -0.024(3) -0.048(3) -0.034(2)
C46 0.086(3) 0.067(3) 0.139(4) -0.051(3) -0.024(3) -0.023(2)
C47 0.066(2) 0.063(2) 0.098(3) -0.037(2) -0.008(2) -0.0227(18)
O32 0.0714(18) 0.0743(17) 0.105(2) 0.0142(15) -0.0006(15) -0.0255(14)
C51 0.071(2) 0.067(2) 0.0523(18) -0.0065(16) -0.0036(17) -0.0354(19)
C52 0.070(2) 0.0571(18) 0.0456(17) -0.0070(14) -0.0045(15) -0.0322(17)
C53 0.080(3) 0.077(3) 0.082(3) 0.004(2) -0.004(2) -0.041(2)
C54 0.114(4) 0.082(3) 0.080(3) 0.011(2) -0.006(3) -0.058(3)
C55 0.126(4) 0.062(2) 0.063(2) -0.012(2) -0.010(2) -0.042(3)
C56 0.103(3) 0.058(2) 0.089(3) -0.026(2) 0.005(3) -0.014(2)
C57 0.088(3) 0.070(2) 0.070(2) -0.022(2) 0.020(2) -0.035(2)

loop_
_atom_type_symbol
_atom_type_description
_atom_type_scat_dispersion_real
_atom_type_scat_dispersion_imag
_atom_type_scat_source
C C 0.0033 0.0016 'International Tables Vol C Tables 4.2.6.8 and 6.1.1.4'
H H 0.0000 0.0000 'International Tables Vol C Tables 4.2.6.8 and 6.1.1.4'
N N 0.0061 0.0033 'International Tables Vol C Tables 4.2.6.8 and 6.1.1.4'
O O 0.0106 0.0060 'International Tables Vol C Tables 4.2.6.8 and 6.1.1.4'
Mn Mn 0.3368 0.7283 'International Tables Vol C Tables 4.2.6.8 and 6.1.1.4'

loop_
_geom_angle_atom_site_label_1
_geom_angle_atom_site_label_2
_geom_angle_atom_site_label_3
_geom_angle
_geom_angle_site_symmetry_1
_geom_angle_site_symmetry_3
_geom_angle_publ_flag
O31 Mn O21 87.43(10) . . ?
O31 Mn N1 85.95(10) . . ?
O21 Mn N1 162.43(9) . . ?
O31 Mn N12 96.64(9) . . ?
O21 Mn N12 106.51(9) . . ?
N1 Mn N12 90.43(9) . . ?
O31 Mn N2 106.77(9) . . ?
O21 Mn N2 96.21(8) . . ?
N1 Mn N2 70.28(8) . . ?
N12 Mn N2 148.01(8) . . ?
O31 Mn N11 166.61(9) . . ?
O21 Mn N11 94.15(9) . . ?
N1 Mn N11 96.05(9) . . ?
N12 Mn N11 70.15(8) . . ?
N2 Mn N11 86.30(8) . . ?
C1 N1 C5 117.6(3) . . ?
C1 N1 Mn 124.3(2) . . ?
C5 N1 Mn 117.55(18) . . ?
C6 N2 O1 113.9(2) . . ?
C6 N2 Mn 119.64(18) . . ?
O1 N2 Mn 126.08(16) . . ?
C21 N11 C25 117.3(2) . . ?
C21 N11 Mn 125.97(19) . . ?
C25 N11 Mn 116.55(18) . . ?
C26 N12 O11 114.8(2) . . ?
C26 N12 Mn 119.32(18) . . ?
O11 N12 Mn 123.59(18) . . ?
C41 O21 Mn 137.9(2) . . ?
C51 O31 Mn 131.7(2) . . ?
N1 C1 C2 123.2(3) . . ?
N1 C1 H1 115(2) . . ?
C2 C1 H1 122(2) . . ?
C3 C2 C1 118.5(3) . . ?
C3 C2 H2 124(2) . . ?
C1 C2 H2 118(2) . . ?
C2 C3 C4 119.6(4) . . ?
C2 C3 H3 122(2) . . ?
C4 C3 H3 119(2) . . ?
C5 C4 C3 118.7(3) . . ?
C5 C4 H4 119(2) . . ?
C3 C4 H4 122(2) . . ?
N1 C5 C4 122.3(3) . . ?
N1 C5 C6 116.1(2) . . ?
C4 C5 C6 121.5(3) . . ?
N2 C6 C5 115.9(2) . . ?
N2 C6 C7 123.4(2) . . ?
C5 C6 C7 120.7(2) . . ?
N2 O1 HO1 105(3) . . ?
N3 C7 C8 122.4(3) . . ?
N3 C7 C6 115.4(2) . . ?
C8 C7 C6 122.1(3) . . ?
C7 C8 C9 119.1(3) . . ?
C7 C8 H8 118(2) . . ?
C9 C8 H8 122(2) . . ?
C10 C9 C8 119.1(3) . . ?
C10 C9 H9 115(2) . . ?
C8 C9 H9 126(2) . . ?
C9 C10 C11 118.0(3) . . ?
C9 C10 H10 120(2) . . ?
C11 C10 H10 122(2) . . ?
N3 C11 C10 124.5(3) . . ?
N3 C11 H11 116(2) . . ?
C10 C11 H11 120(2) . . ?
C7 N3 C11 116.8(3) . . ?
N11 C21 C22 123.2(3) . . ?
N11 C21 H21 114.1(18) . . ?
C22 C21 H21 122.7(18) . . ?
C23 C22 C21 119.2(3) . . ?
C23 C22 H22 120.8(19) . . ?
C21 C22 H22 120.0(19) . . ?
C22 C23 C24 119.1(3) . . ?
C22 C23 H23 121(2) . . ?
C24 C23 H23 120(2) . . ?
C23 C24 C25 119.0(3) . . ?
C23 C24 H24 119.6(18) . . ?
C25 C24 H24 121.4(18) . . ?
N11 C25 C24 122.3(3) . . ?
N11 C25 C26 116.1(2) . . ?
C24 C25 C26 121.6(3) . . ?
N12 C26 C25 115.7(2) . . ?
N12 C26 C27 125.0(3) . . ?
C25 C26 C27 119.2(2) . . ?
N12 O11 HO11 102(3) . . ?
N13 C27 C28 123.7(3) . . ?
N13 C27 C26 114.5(3) . . ?
C28 C27 C26 121.7(3) . . ?
C27 C28 C29 118.6(5) . . ?
C27 C28 H28 117(3) . . ?
C29 C28 H28 124(3) . . ?
C30 C29 C28 119.2(5) . . ?
C30 C29 H29 119(5) . . ?
C28 C29 H29 122(5) . . ?
C29 C30 C31 120.0(4) . . ?
C29 C30 H30 120(3) . . ?
C31 C30 H30 120(3) . . ?
N13 C31 C30 122.3(5) . . ?
N13 C31 H31 118(3) . . ?
C30 C31 H31 120(3) . . ?
C27 N13 C31 116.2(4) . . ?
O22 C41 O21 125.2(3) . . ?
O22 C41 C42 117.9(3) . . ?
O21 C41 C42 116.9(3) . . ?
C43 C42 C47 119.5(3) . . ?
C43 C42 C41 121.1(3) . . ?
C47 C42 C41 119.4(3) . . ?
C42 C43 C44 120.2(4) . . ?
C42 C43 H43 119(2) . . ?
C44 C43 H43 121(2) . . ?
C45 C44 C43 119.8(5) . . ?
C45 C44 H44 122(3) . . ?
C43 C44 H44 118(3) . . ?
C46 C45 C44 120.6(4) . . ?
C46 C45 H45 116(3) . . ?
C44 C45 H45 123(3) . . ?
C45 C46 C47 120.1(5) . . ?
C45 C46 H46 121(3) . . ?
C47 C46 H46 119(3) . . ?
C46 C47 C42 119.8(4) . . ?
C46 C47 H47 121(2) . . ?
C42 C47 H47 119(2) . . ?
O32 C51 O31 124.3(3) . . ?
O32 C51 C52 118.3(3) . . ?
O31 C51 C52 117.4(3) . . ?
C57 C52 C53 117.6(3) . . ?
C57 C52 C51 121.7(3) . . ?
C53 C52 C51 120.7(3) . . ?
C52 C53 C54 120.4(4) . . ?
C52 C53 H53 118(3) . . ?
C54 C53 H53 121(3) . . ?
C55 C54 C53 120.9(4) . . ?
C55 C54 H54 123(3) . . ?
C53 C54 H54 116(3) . . ?
C54 C55 C56 119.5(4) . . ?
C54 C55 H55 121(2) . . ?
C56 C55 H55 120(2) . . ?
C55 C56 C57 120.2(5) . . ?
C55 C56 H56 117(3) . . ?
C57 C56 H56 123(3) . . ?
C52 C57 C56 121.4(4) . . ?
C52 C57 H57 115(2) . . ?
C56 C57 H57 123(2) . . ?

loop_
_geom_bond_atom_site_label_1
_geom_bond_atom_site_label_2
_geom_bond_distance
_geom_bond_site_symmetry_2
_geom_bond_publ_flag
Mn O31 2.096(2) . ?
Mn O21 2.098(2) . ?
Mn N1 2.291(2) . ?
Mn N12 2.291(2) . ?
Mn N2 2.305(2) . ?
Mn N11 2.316(2) . ?
N1 C1 1.338(4) . ?
N1 C5 1.350(4) . ?
N2 C6 1.287(3) . ?
N2 O1 1.377(3) . ?
N11 C21 1.342(4) . ?
N11 C25 1.350(3) . ?
N12 C26 1.284(4) . ?
N12 O11 1.378(3) . ?
O21 C41 1.256(4) . ?
O31 C51 1.258(4) . ?
C1 C2 1.373(5) . ?
C1 H1 0.98(3) . ?
C2 C3 1.365(6) . ?
C2 H2 0.94(4) . ?
C3 C4 1.385(5) . ?
C3 H3 0.97(4) . ?
C4 C5 1.369(4) . ?
C4 H4 0.98(3) . ?
C5 C6 1.483(4) . ?
C6 C7 1.490(4) . ?
O1 HO1 0.92(4) . ?
C7 N3 1.326(4) . ?
C7 C8 1.366(4) . ?
C8 C9 1.380(5) . ?
C8 H8 0.96(3) . ?
C9 C10 1.353(5) . ?
C9 H9 0.92(4) . ?
C10 C11 1.358(5) . ?
C10 H10 0.96(4) . ?
C11 N3 1.337(4) . ?
C11 H11 0.94(4) . ?
C21 C22 1.369(4) . ?
C21 H21 0.98(3) . ?
C22 C23 1.364(5) . ?
C22 H22 0.90(3) . ?
C23 C24 1.377(5) . ?
C23 H23 0.91(3) . ?
C24 C25 1.380(4) . ?
C24 H24 0.97(3) . ?
C25 C26 1.481(4) . ?
C26 C27 1.492(4) . ?
O11 HO11 1.00(5) . ?
C27 N13 1.349(4) . ?
C27 C28 1.351(5) . ?
C28 C29 1.388(7) . ?
C28 H28 0.82(4) . ?
C29 C30 1.335(8) . ?
C29 H29 0.76(6) . ?
C30 C31 1.374(7) . ?
C30 H30 1.00(5) . ?
C31 N13 1.355(5) . ?
C31 H31 1.06(5) . ?
O22 C41 1.243(4) . ?
C41 C42 1.509(4) . ?
C42 C43 1.368(5) . ?
C42 C47 1.390(5) . ?
C43 C44 1.387(5) . ?
C43 H43 0.96(3) . ?
C44 C45 1.367(7) . ?
C44 H44 1.00(4) . ?
C45 C46 1.359(7) . ?
C45 H45 0.91(5) . ?
C46 C47 1.382(5) . ?
C46 H46 0.92(5) . ?
C47 H47 0.98(4) . ?
O32 C51 1.242(4) . ?
C51 C52 1.495(4) . ?
C52 C57 1.369(5) . ?
C52 C53 1.382(5) . ?
C53 C54 1.385(6) . ?
C53 H53 0.92(4) . ?
C54 C55 1.350(6) . ?
C54 H54 0.95(4) . ?
C55 C56 1.356(6) . ?
C55 H55 1.00(4) . ?
C56 C57 1.382(5) . ?
C56 H56 0.94(4) . ?
C57 H57 0.89(3) . ?
